data_1507481
loop_
_publ_author_name
'Agatsuma, Tsutomu'
'Akama, Tsutomu'
'Nara, Shinji'
'Matsumiya, Shigeki'
'Nakai, Ryuichiro'
'Ogawa, Harumi'
'Otaki, Shizuo'
'Ikeda, Shun-ichi'
'Saitoh, Yutaka'
'Kanda, Yutaka'

_publ_section_title
;
 UCS1025A and B, New Antitumor Antibiotics from the
 FungusAcremoniumSpecies
;
_journal_issue 25
_journal_name_full 'Organic Letters'
_journal_page_first 4387
_journal_paper_doi 10.1021/ol026923b
_journal_volume 4
_journal_year 2002
_chemical_compound_source 'slow evaporation of acetonitrile solution of 2; see text'
_chemical_formula_moiety 'C20 H25 N O6, C2 H3 N'
_chemical_formula_sum 'C22 H28 N2 O6'
_chemical_formula_weight 416.46
_chemical_name_common 'UCS1025B acetonitrile solvate'
_chemical_name_systematic
; 
  (2aR,7R,7aS,7bR)-7-{[(4aS,5S,6S,8aR)-1,2,3,4,4a,5,6,8a-Octahydro-
6-methylnaphthalene-5-yl]-oxomethyl}-2,2a,3,4,6,7,7a,7b-octahydro-
7,7b-dihydroxy-furo[2,3,4-gh]pyrrolizine-2,6-dione acetonitrile solvate  
;
_space_group_IT_number 19
_symmetry_cell_setting orthorhombic
_symmetry_space_group_name_Hall 'P 2ac 2ab'
_symmetry_space_group_name_H-M 'P 21 21 21'
_atom_sites_solution_hydrogens mixed
_atom_sites_solution_primary direct
_atom_sites_solution_secondary difmap
_audit_creation_method 'SHELXL-93 with manual modification'
_cell_angle_alpha 90.00
_cell_angle_beta 90.00
_cell_angle_gamma 90.00
_cell_formula_units_Z 4
_cell_length_a 6.7479(3)
_cell_length_b 13.9428(7)
_cell_length_c 22.9270(9)
_cell_measurement_reflns_used 25
_cell_measurement_temperature 294(2)
_cell_measurement_theta_max 32.86
_cell_measurement_theta_min 30.04
_cell_volume 2157.08(17)
_computing_cell_refinement 'CAD4/PC V1.1 (Kretschmar, 1992)'
_computing_data_collection 'CAD4/PC V1.1 (Kretschmar, 1992)'
_computing_data_reduction 'CAD4 SDP-PLUS (B. A. Frenz & Associates & Enraf-Nonius, 1988)'
_computing_molecular_graphics 'ORTEP-III (Burnett & Johnson, 1996)'
_computing_publication_material 'SHELXL-93 (Sheldrick, 1993) and PARST95 (Nardelli, 1983, 1995)'
_computing_structure_refinement 'SHELXL-93 (Sheldrick, 1993)'
_computing_structure_solution 'SHELXS-86 (Sheldrick, 1990)'
_diffrn_ambient_temperature 294(2)
_diffrn_measurement_device 'Enraf-Nonius CAD4'
_diffrn_measurement_method \w/2\q
_diffrn_radiation_monochromator graphite
_diffrn_radiation_source 'fine-focus sealed tube'
_diffrn_radiation_type CuK\a
_diffrn_radiation_wavelength 1.54184
_diffrn_reflns_av_R_equivalents 0.0660
_diffrn_reflns_av_sigmaI/netI 0.0383
_diffrn_reflns_limit_h_max 8
_diffrn_reflns_limit_h_min -8
_diffrn_reflns_limit_k_max 17
_diffrn_reflns_limit_k_min 0
_diffrn_reflns_limit_l_max 28
_diffrn_reflns_limit_l_min 0
_diffrn_reflns_number 5057
_diffrn_reflns_theta_max 74.94
_diffrn_reflns_theta_min 3.71
_diffrn_standards_decay_% random
_diffrn_standards_interval_time 60
_diffrn_standards_number 3
_exptl_absorpt_coefficient_mu 0.773
_exptl_absorpt_correction_T_max 0.9992
_exptl_absorpt_correction_T_min 0.8869
_exptl_absorpt_correction_type psi-scan
_exptl_absorpt_process_details '(North et al, 1968)'
_exptl_crystal_colour 'pale yellow'
_exptl_crystal_density_diffrn 1.282
_exptl_crystal_description plate
_exptl_crystal_F_000 888
_exptl_crystal_size_max 0.35
_exptl_crystal_size_mid 0.20
_exptl_crystal_size_min 0.10
_refine_diff_density_max 0.210
_refine_diff_density_min -0.174
_refine_diff_density_rms 0.037
_refine_ls_abs_structure_details 'Flack H D (1983), Acta Cryst. A39, 876-881'
_refine_ls_abs_structure_Flack -0.36(23)
_refine_ls_extinction_coef 0.0026(5)
_refine_ls_extinction_expression Fc^*^=kFc[1+0.001xFc^2^\l^3^/sin(2\q)]^-1/4^
_refine_ls_extinction_method SHELXL
_refine_ls_goodness_of_fit_all 1.075
_refine_ls_goodness_of_fit_obs 1.089
_refine_ls_hydrogen_treatment mixed
_refine_ls_matrix_type full
_refine_ls_number_parameters 376
_refine_ls_number_reflns 4406
_refine_ls_number_restraints 3
_refine_ls_restrained_S_all 1.074
_refine_ls_restrained_S_obs 1.088
_refine_ls_R_factor_all 0.0526
_refine_ls_R_factor_obs 0.0498
_refine_ls_shift/esd_max -0.003
_refine_ls_shift/esd_mean 0.000
_refine_ls_structure_factor_coef Fsqd
_refine_ls_weighting_details 'w=1/[\s^2^(Fo^2^)+(0.0917P)^2^+0.3071P] where P=(Fo^2^+2Fc^2^)/3'
_refine_ls_weighting_scheme calc
_refine_ls_wR_factor_all 0.1448
_refine_ls_wR_factor_obs 0.1411
_reflns_number_observed 4098
_reflns_number_total 4406
_reflns_observed_criterion >2sigma(I)
_cod_data_source_file ol026923bsi20021029_094314.cif
_cod_data_source_block 2_MeCN
_cod_depositor_comments
;
The following automatic conversions were performed:

'_refine_ls_weighting_scheme' value 'calc
w=1/[\s^2^(Fo^2^)+(0.0917P)^2^+0.3071P] where P=(Fo^2^+2Fc^2^)/3' was
changed to 'calc'. New tag '_refine_ls_weighting_details' was
created. The value of the new tag was set to
'w=1/[\s^2^(Fo^2^)+(0.0917P)^2^+0.3071P] where P=(Fo^2^+2Fc^2^)/3'.

Automatic conversion script
Id: cif_fix_values 3143 2015-03-26 13:38:13Z robertas 

The following automatic conversions were performed:

'_atom_sites_solution_hydrogens' value 'difmap and geom' was changed
to 'mixed'.

Automatic conversion script
Id: cif_fix_values 6452 2018-10-05 10:23:21Z andrius 
;
_cod_original_cell_volume 2157.1(2)
_cod_database_code 1507481

loop_
_symmetry_equiv_pos_as_xyz
'x, y, z'
'-x+1/2, -y, z+1/2'
'-x, y+1/2, -z+1/2'
'x+1/2, -y+1/2, -z'

loop_
_atom_site_aniso_label
_atom_site_aniso_U_11
_atom_site_aniso_U_22
_atom_site_aniso_U_33
_atom_site_aniso_U_23
_atom_site_aniso_U_13
_atom_site_aniso_U_12
O1 0.0440(8) 0.0487(8) 0.0495(8) 0.0061(7) -0.0055(7) -0.0049(7)
C2 0.0351(10) 0.0467(11) 0.0559(12) -0.0044(9) 0.0036(9) -0.0034(9)
C2A 0.0271(9) 0.0498(11) 0.0459(11) -0.0075(8) -0.0003(8) -0.0039(8)
C3 0.0510(14) 0.075(2) 0.0445(12) -0.0115(11) -0.0013(11) -0.0125(13)
C4 0.0389(12) 0.084(2) 0.0344(10) 0.0016(11) -0.0037(9) -0.0075(12)
N5 0.0258(8) 0.0584(10) 0.0362(8) 0.0032(7) -0.0024(6) -0.0052(7)
C6 0.0252(8) 0.0443(10) 0.0390(9) 0.0042(8) -0.0025(7) -0.0030(7)
C7 0.0286(9) 0.0444(10) 0.0374(9) -0.0012(8) -0.0028(7) -0.0017(7)
C7A 0.0276(9) 0.0498(11) 0.0375(9) -0.0030(8) 0.0010(7) -0.0029(8)
C7B 0.0228(8) 0.0446(10) 0.0424(10) -0.0025(8) 0.0001(7) 0.0005(7)
O2X 0.0693(13) 0.0451(9) 0.0887(14) -0.0051(9) -0.0011(11) -0.0012(9)
O6X 0.0254(7) 0.0680(10) 0.0450(8) 0.0082(7) 0.0007(6) -0.0050(7)
C7X 0.0331(9) 0.0460(10) 0.0359(9) -0.0023(8) -0.0023(8) 0.0010(8)
O7Y 0.0447(9) 0.0751(11) 0.0408(7) -0.0013(7) 0.0020(6) 0.0213(8)
O7Z 0.0450(9) 0.0478(8) 0.0574(9) -0.0055(7) -0.0029(7) 0.0030(7)
O7BX 0.0277(8) 0.0457(8) 0.0881(13) -0.0042(8) -0.0099(7) 0.0038(6)
C1' 0.0347(10) 0.0489(10) 0.0334(9) -0.0017(8) -0.0002(7) 0.0045(9)
C2' 0.0550(14) 0.0567(13) 0.0454(12) 0.0008(10) -0.0002(10) -0.0098(11)
C3' 0.071(2) 0.067(2) 0.0475(13) 0.0085(11) 0.0048(12) -0.0112(14)
C4' 0.0589(14) 0.070(2) 0.0359(10) 0.0044(10) 0.0057(10) -0.0011(12)
C4A' 0.0475(12) 0.0555(12) 0.0352(10) -0.0041(9) -0.0003(8) 0.0014(10)
C5' 0.063(2) 0.092(2) 0.0378(12) 0.0004(12) -0.0097(11) -0.013(2)
C6' 0.088(2) 0.102(3) 0.0475(14) -0.0054(15) -0.0111(15) -0.038(2)
C7' 0.066(2) 0.101(2) 0.0515(15) -0.0004(15) -0.0040(13) -0.034(2)
C8' 0.0511(13) 0.0588(13) 0.0396(11) 0.0009(10) -0.0009(10) -0.0065(11)
C8A' 0.0364(10) 0.0474(11) 0.0341(8) -0.0019(8) -0.0023(8) 0.0038(8)
C2'X 0.109(3) 0.0477(13) 0.062(2) -0.0018(12) 0.001(2) -0.004(2)
N01 0.094(2) 0.072(2) 0.094(2) -0.0100(15) 0.018(2) -0.009(2)
C02 0.090(2) 0.0524(13) 0.061(2) -0.0006(12) 0.010(2) -0.0061(15)
C03 0.088(3) 0.070(2) 0.121(3) 0.005(2) 0.011(2) -0.011(2)

loop_
_atom_site_label
_atom_site_type_symbol
_atom_site_fract_x
_atom_site_fract_y
_atom_site_fract_z
_atom_site_U_iso_or_equiv
_atom_site_thermal_displace_type
_atom_site_occupancy
_atom_site_calc_flag
_atom_site_refinement_flags
O1 O 0.2325(2) 0.34974(11) 0.59914(7) 0.0474(4) Uani 1 d .
C2 C 0.1330(3) 0.3062(2) 0.55449(11) 0.0459(5) Uani 1 d .
C2A C 0.0315(3) 0.3788(2) 0.51610(10) 0.0409(5) Uani 1 d .
H2A H -0.1123(58) 0.3685(23) 0.5207(15) 0.067(9) Uiso 1 d .
C3 C 0.0955(4) 0.3730(2) 0.45142(11) 0.0570(6) Uani 1 d .
H3A H -0.0084(60) 0.3903(28) 0.4270(19) 0.084(12) Uiso 1 d .
H3B H 0.1154(75) 0.3090(34) 0.4370(20) 0.103(14) Uiso 1 d .
C4 C 0.2594(4) 0.4480(2) 0.44364(10) 0.0526(6) Uani 1 d .
H4A H 0.3755(57) 0.4232(23) 0.4295(14) 0.062(8) Uiso 1 d .
H4B H 0.2304(51) 0.4984(23) 0.4170(15) 0.061(8) Uiso 1 d .
N5 N 0.2865(2) 0.48738(14) 0.50201(7) 0.0402(4) Uani 1 d .
C6 C 0.4584(3) 0.50085(15) 0.53041(9) 0.0362(4) Uani 1 d .
C7 C 0.4110(3) 0.50152(15) 0.59644(9) 0.0368(4) Uani 1 d .
C7A C 0.2082(3) 0.4521(2) 0.59829(9) 0.0383(4) Uani 1 d .
H7A H 0.1182(41) 0.4738(18) 0.6318(11) 0.042(6) Uiso 1 d .
C7B C 0.1144(3) 0.47305(14) 0.53878(9) 0.0366(4) Uani 1 d .
O2X O 0.1346(4) 0.22106(13) 0.54960(10) 0.0677(6) Uani 1 d .
O6X O 0.6194(2) 0.51346(13) 0.50663(7) 0.0462(4) Uani 1 d .
C7X C 0.5678(3) 0.4504(2) 0.63430(9) 0.0383(4) Uani 1 d .
O7Y O 0.7067(3) 0.40945(14) 0.61266(7) 0.0535(4) Uani 1 d .
O7Z O 0.3830(3) 0.59687(12) 0.61686(7) 0.0501(4) Uani 1 d .
H7Z H 0.4918(62) 0.6457(29) 0.5974(19) 0.091(12) Uiso 1 d .
O7BX O -0.0081(2) 0.55330(12) 0.53779(9) 0.0538(4) Uani 1 d .
H7BX H -0.1325(64) 0.5331(27) 0.5281(16) 0.076(10) Uiso 1 d .
C1' C 0.5373(3) 0.4557(2) 0.70008(8) 0.0390(4) Uani 1 d .
H1' H 0.4405(41) 0.5052(19) 0.7081(12) 0.042(6) Uiso 1 d .
C2' C 0.4650(4) 0.3576(2) 0.72440(11) 0.0524(5) Uani 1 d .
H2' H 0.3183(54) 0.3491(24) 0.7103(14) 0.065(9) Uiso 1 d .
C3' C 0.4720(5) 0.3588(2) 0.79001(12) 0.0618(7) Uani 1 d .
H3'X H 0.3962(68) 0.3053(29) 0.8111(18) 0.087(12) Uiso 1 d .
C4' C 0.5677(4) 0.4222(2) 0.82182(10) 0.0550(6) Uani 1 d .
H4' H 0.5787(52) 0.4171(24) 0.8604(16) 0.067(9) Uiso 1 d .
C4A' C 0.6799(4) 0.5040(2) 0.79637(9) 0.0461(5) Uani 1 d .
H4A' H 0.6139(51) 0.5631(22) 0.7972(13) 0.056(8) Uiso 1 d .
C5' C 0.8689(5) 0.5281(3) 0.82996(11) 0.0643(7) Uani 1 d .
H5'A H 0.8295(53) 0.5358(25) 0.8707(16) 0.072(9) Uiso 1 d .
H5'B H 0.9608(65) 0.4691(30) 0.8271(19) 0.091(13) Uiso 1 d .
C6' C 0.9684(7) 0.6167(3) 0.80507(13) 0.0791(11) Uani 1 d .
H6'A H 1.0936(61) 0.6272(26) 0.8276(16) 0.077(11) Uiso 1 d .
H6'B H 0.8764(93) 0.6691(38) 0.8112(22) 0.116(18) Uiso 1 d .
C7' C 1.0069(5) 0.6061(3) 0.73989(13) 0.0729(9) Uani 1 d .
H7'A H 1.0588(70) 0.6615(31) 0.7236(21) 0.096(13) Uiso 1 d .
H7'B H 1.1132(67) 0.5445(30) 0.7336(18) 0.089(12) Uiso 1 d .
C8' C 0.8189(4) 0.5789(2) 0.70660(10) 0.0498(5) Uani 1 d .
H8'A H 0.8606(50) 0.5747(21) 0.6651(14) 0.058(8) Uiso 1 d .
H8'B H 0.7318(57) 0.6305(23) 0.7093(14) 0.065(9) Uiso 1 d .
C8A' C 0.7267(3) 0.4883(2) 0.73147(9) 0.0393(4) Uani 1 d .
H8A' H 0.8248(46) 0.4344(21) 0.7304(13) 0.054(8) Uiso 1 d .
C2'X C 0.5820(7) 0.2707(2) 0.70222(15) 0.0730(9) Uani 1 d .
H2X1 H 0.7317(69) 0.2870(27) 0.7051(16) 0.078(11) Uiso 1 d .
H2X2 H 0.5491(70) 0.2095(31) 0.7251(20) 0.096(13) Uiso 1 d .
H2X3 H 0.5409(77) 0.2534(34) 0.6622(23) 0.106(14) Uiso 1 d .
N01 N 0.6850(6) 0.7297(2) 0.5826(2) 0.0867(9) Uani 1 d .
C02 C 0.8461(6) 0.7520(2) 0.57807(13) 0.0678(8) Uani 1 d .
C03 C 1.0512(7) 0.7788(3) 0.5739(2) 0.0931(12) Uani 1 d D
H03A H 1.1159(37) 0.7388(36) 0.5461(22) 0.213(22) Uiso 1 calc RD
H03B H 1.1130(33) 0.7714(44) 0.6110(17) 0.213(22) Uiso 1 calc RD
H03C H 1.0608(9) 0.8441(29) 0.5618(28) 0.213(22) Uiso 1 calc RD

loop_
_atom_type_symbol
_atom_type_description
_atom_type_scat_dispersion_real
_atom_type_scat_dispersion_imag
_atom_type_scat_source
C C 0.0181 0.0091 'International Tables Vol C Tables 4.2.6.8 and 6.1.1.4'
H H 0.0000 0.0000 'International Tables Vol C Tables 4.2.6.8 and 6.1.1.4'
N N 0.0311 0.0180 'International Tables Vol C Tables 4.2.6.8 and 6.1.1.4'
O O 0.0492 0.0322 'International Tables Vol C Tables 4.2.6.8 and 6.1.1.4'

loop_
_geom_angle_atom_site_label_1
_geom_angle_atom_site_label_2
_geom_angle_atom_site_label_3
_geom_angle
C2 O1 C7A 112.0(2)
O2X C2 O1 120.5(2)
O2X C2 C2A 128.2(2)
O1 C2 C2A 111.3(2)
C2 C2A C7B 102.4(2)
C2 C2A C3 113.5(2)
C7B C2A C3 105.7(2)
C4 C3 C2A 106.1(2)
N5 C4 C3 103.9(2)
C6 N5 C7B 115.4(2)
C6 N5 C4 127.3(2)
C7B N5 C4 112.4(2)
O6X C6 N5 124.7(2)
O6X C6 C7 128.1(2)
N5 C6 C7 107.2(2)
O7Z C7 C7A 107.0(2)
O7Z C7 C7X 109.7(2)
C7A C7 C7X 112.9(2)
O7Z C7 C6 110.8(2)
C7A C7 C6 102.06(15)
C7X C7 C6 113.9(2)
O1 C7A C7B 104.4(2)
O1 C7A C7 110.2(2)
C7B C7A C7 105.0(2)
O7BX C7B N5 110.8(2)
O7BX C7B C2A 118.1(2)
N5 C7B C2A 102.4(2)
O7BX C7B C7A 114.4(2)
N5 C7B C7A 102.30(15)
C2A C7B C7A 107.0(2)
O7Y C7X C1' 122.4(2)
O7Y C7X C7 121.4(2)
C1' C7X C7 116.2(2)
C7X C1' C8A' 111.5(2)
C7X C1' C2' 110.8(2)
C8A' C1' C2' 110.7(2)
C3' C2' C2'X 108.9(2)
C3' C2' C1' 109.8(2)
C2'X C2' C1' 114.5(2)
C4' C3' C2' 125.2(3)
C3' C4' C4A' 123.2(2)
C4' C4A' C5' 113.3(2)
C4' C4A' C8A' 112.0(2)
C5' C4A' C8A' 110.3(2)
C6' C5' C4A' 111.0(2)
C5' C6' C7' 111.5(3)
C6' C7' C8' 111.9(3)
C8A' C8' C7' 111.1(2)
C8' C8A' C1' 114.3(2)
C8' C8A' C4A' 109.2(2)
C1' C8A' C4A' 109.0(2)
N01 C02 C03 178.4(4)

loop_
_geom_bond_atom_site_label_1
_geom_bond_atom_site_label_2
_geom_bond_distance
O1 C2 1.366(3)
O1 C7A 1.437(3)
C2 O2X 1.193(3)
C2 C2A 1.506(3)
C2A C7B 1.519(3)
C2A C3 1.547(3)
C3 C4 1.532(4)
C4 N5 1.458(3)
N5 C6 1.344(3)
N5 C7B 1.449(2)
C6 O6X 1.228(2)
C6 C7 1.547(3)
C7 O7Z 1.422(3)
C7 C7A 1.533(3)
C7 C7X 1.543(3)
C7A C7B 1.532(3)
C7B O7BX 1.391(3)
C7X O7Y 1.204(3)
C7X C1' 1.524(3)
C1' C8A' 1.535(3)
C1' C2' 1.554(3)
C2' C3' 1.505(4)
C2' C2'X 1.533(5)
C3' C4' 1.316(4)
C4' C4A' 1.488(4)
C4A' C5' 1.528(4)
C4A' C8A' 1.537(3)
C5' C6' 1.517(5)
C6' C7' 1.524(4)
C7' C8' 1.528(4)
C8' C8A' 1.519(3)
N01 C02 1.135(5)
C02 C03 1.437(6)

loop_
_geom_hbond_atom_site_label_D
_geom_hbond_atom_site_label_H
_geom_hbond_atom_site_label_A
_geom_hbond_distance_DH
_geom_hbond_distance_HA
_geom_hbond_distance_DA
_geom_hbond_angle_DHA
_geom_hbond_site_symmetry_A
_geom_hbond_publ_flag
O7Z H7Z N01 1.10(4) 1.79(4) 2.864(4) 167(3) 1_555 yes
O7BX H7BX O6X 0.91(4) 1.77(4) 2.672(2) 171(4) 1_455 yes

loop_
_geom_torsion_atom_site_label_1
_geom_torsion_atom_site_label_2
_geom_torsion_atom_site_label_3
_geom_torsion_atom_site_label_4
_geom_torsion
C7A O1 C2 O2X -178.5(2)
C7A O1 C2 C2A 1.8(3)
O2X C2 C2A C7B -170.5(3)
O1 C2 C2A C7B 9.1(2)
O2X C2 C2A C3 -57.1(3)
O1 C2 C2A C3 122.5(2)
C2 C2A C3 C4 -95.7(3)
C7B C2A C3 C4 15.6(3)
C2A C3 C4 N5 2.7(3)
C3 C4 N5 C6 132.0(2)
C3 C4 N5 C7B -21.9(3)
C7B N5 C6 O6X 179.5(2)
C4 N5 C6 O6X 26.2(4)
C7B N5 C6 C7 -2.8(3)
C4 N5 C6 C7 -156.1(2)
O6X C6 C7 O7Z 83.0(3)
N5 C6 C7 O7Z -94.5(2)
O6X C6 C7 C7A -163.3(2)
N5 C6 C7 C7A 19.1(2)
O6X C6 C7 C7X -41.3(3)
N5 C6 C7 C7X 141.1(2)
C2 O1 C7A C7B -11.9(2)
C2 O1 C7A C7 -124.1(2)
O7Z C7 C7A O1 -159.1(2)
C7X C7 C7A O1 -38.3(2)
C6 C7 C7A O1 84.5(2)
O7Z C7 C7A C7B 89.0(2)
C7X C7 C7A C7B -150.1(2)
C6 C7 C7A C7B -27.4(2)
C6 N5 C7B O7BX 107.6(2)
C4 N5 C7B O7BX -95.2(2)
C6 N5 C7B C2A -125.5(2)
C4 N5 C7B C2A 31.7(2)
C6 N5 C7B C7A -14.8(2)
C4 N5 C7B C7A 142.5(2)
C2 C2A C7B O7BX -146.6(2)
C3 C2A C7B O7BX 94.4(2)
C2 C2A C7B N5 91.3(2)
C3 C2A C7B N5 -27.7(2)
C2 C2A C7B C7A -15.8(2)
C3 C2A C7B C7A -134.9(2)
O1 C7A C7B O7BX 150.0(2)
C7 C7A C7B O7BX -94.0(2)
O1 C7A C7B N5 -90.0(2)
C7 C7A C7B N5 25.9(2)
O1 C7A C7B C2A 17.2(2)
C7 C7A C7B C2A 133.2(2)
O7Z C7 C7X O7Y -129.0(2)
C7A C7 C7X O7Y 111.7(2)
C6 C7 C7X O7Y -4.1(3)
O7Z C7 C7X C1' 50.4(2)
C7A C7 C7X C1' -68.9(2)
C6 C7 C7X C1' 175.3(2)
O7Y C7X C1' C8A' 49.5(3)
C7 C7X C1' C8A' -129.9(2)
O7Y C7X C1' C2' -74.2(3)
C7 C7X C1' C2' 106.3(2)
C7X C1' C2' C3' 169.6(2)
C8A' C1' C2' C3' 45.4(3)
C7X C1' C2' C2'X 46.8(3)
C8A' C1' C2' C2'X -77.4(3)
C2'X C2' C3' C4' 110.9(4)
C1' C2' C3' C4' -15.2(4)
C2' C3' C4' C4A' 1.5(5)
C3' C4' C4A' C5' -143.8(3)
C3' C4' C4A' C8A' -18.2(4)
C4' C4A' C5' C6' -175.5(3)
C8A' C4A' C5' C6' 58.0(4)
C4A' C5' C6' C7' -54.5(5)
C5' C6' C7' C8' 53.1(5)
C6' C7' C8' C8A' -55.4(4)
C7' C8' C8A' C1' -179.6(2)
C7' C8' C8A' C4A' 58.0(3)
C7X C1' C8A' C8' 50.7(2)
C2' C1' C8A' C8' 174.5(2)
C7X C1' C8A' C4A' 173.2(2)
C2' C1' C8A' C4A' -63.0(2)
C4' C4A' C8A' C8' 173.3(2)
C5' C4A' C8A' C8' -59.5(3)
C4' C4A' C8A' C1' 47.9(3)
C5' C4A' C8A' C1' 175.1(2)

loop_
_cod_related_entry_id
_cod_related_entry_code
_cod_related_entry_database
1 21200394 ChemSpider
